data_4067259
loop_
_publ_author_name
'McBee, Jennifer L.'
'Tilley, T. Don'

_publ_section_title
;
 Nucleophilic Attack of Amides onto Coordinated Ethylene in Platinum
 Complexes Supported by a Chelating Pyridyl&#x2212;Pyrrolide Ligand:
 Azaplatinacyclobutane and Vinylamine Complexes
;
_journal_issue 1
_journal_name_full Organometallics
_journal_page_first 184
_journal_paper_doi 10.1021/om900569b
_journal_volume 29
_journal_year 2010
_chemical_formula_moiety 'C30 H36 Cl N2 P Pt, C4 H8 O'
_chemical_formula_sum 'C34 H44 Cl N2 O P Pt'
_chemical_formula_weight 758.21
_chemical_name_systematic
; 
 ? 
;
_space_group_IT_number 2
_symmetry_cell_setting triclinic
_symmetry_space_group_name_Hall '-P 1'
_symmetry_space_group_name_H-M 'P -1'
_atom_sites_solution_hydrogens geom
_atom_sites_solution_primary direct
_atom_sites_solution_secondary difmap
_audit_creation_method SHELXL-97
_cell_angle_alpha 99.2420(10)
_cell_angle_beta 108.5490(10)
_cell_angle_gamma 94.3250(10)
_cell_formula_units_Z 2
_cell_length_a 11.0767(8)
_cell_length_b 11.9594(8)
_cell_length_c 12.7726(9)
_cell_measurement_reflns_used 9805
_cell_measurement_temperature 132(2)
_cell_measurement_theta_max 25.36
_cell_measurement_theta_min 2.67
_cell_volume 1568.74(19)
_computing_structure_refinement 'SHELXL-97 (Sheldrick, 2008)'
_computing_structure_solution 'SHELXS-97 (Sheldrick, 2008)'
_diffrn_ambient_temperature 132(2)
_diffrn_measured_fraction_theta_full 0.996
_diffrn_measured_fraction_theta_max 0.996
_diffrn_measurement_device_type 'CCD Area Detector'
_diffrn_measurement_method 'omega and phi scans'
_diffrn_radiation_monochromator graphite
_diffrn_radiation_source 'fine-focus sealed tube'
_diffrn_radiation_type MoK\a
_diffrn_radiation_wavelength 0.71073
_diffrn_reflns_av_R_equivalents 0.0385
_diffrn_reflns_av_sigmaI/netI 0.0274
_diffrn_reflns_limit_h_max 13
_diffrn_reflns_limit_h_min -13
_diffrn_reflns_limit_k_max 14
_diffrn_reflns_limit_k_min -14
_diffrn_reflns_limit_l_max 15
_diffrn_reflns_limit_l_min -15
_diffrn_reflns_number 34041
_diffrn_reflns_theta_full 25.38
_diffrn_reflns_theta_max 25.38
_diffrn_reflns_theta_min 1.71
_exptl_absorpt_coefficient_mu 4.637
_exptl_absorpt_correction_T_max 0.7042
_exptl_absorpt_correction_T_min 0.6016
_exptl_absorpt_correction_type multi-scan
_exptl_absorpt_process_details 'sadabs, 2004'
_exptl_crystal_colour yellow
_exptl_crystal_density_diffrn 1.609
_exptl_crystal_density_method 'not measured'
_exptl_crystal_description block
_exptl_crystal_F_000 858
_exptl_crystal_size_max 0.12
_exptl_crystal_size_mid 0.11
_exptl_crystal_size_min 0.08
_refine_diff_density_max 1.916
_refine_diff_density_min -0.965
_refine_diff_density_rms 0.100
_refine_ls_extinction_method none
_refine_ls_goodness_of_fit_ref 1.035
_refine_ls_hydrogen_treatment constr
_refine_ls_matrix_type full
_refine_ls_number_parameters 361
_refine_ls_number_reflns 5757
_refine_ls_number_restraints 0
_refine_ls_restrained_S_all 1.035
_refine_ls_R_factor_all 0.0281
_refine_ls_R_factor_gt 0.0245
_refine_ls_shift/su_max 0.001
_refine_ls_shift/su_mean 0.000
_refine_ls_structure_factor_coef Fsqd
_refine_ls_weighting_details 'calc w=1/[\s^2^(Fo^2^)+(0.0286P)^2^+3.1764P] where P=(Fo^2^+2Fc^2^)/3'
_refine_ls_weighting_scheme calc
_refine_ls_wR_factor_gt 0.0574
_refine_ls_wR_factor_ref 0.0602
_reflns_number_gt 5338
_reflns_number_total 5757
_reflns_threshold_expression >2sigma(I)
_cod_data_source_file om900569b_si_002.cif
_cod_data_source_block jlm65m
_cod_depositor_comments
;
The following automatic conversions were performed:

'_symmetry_cell_setting' value 'Triclinic' changed to 'triclinic'
according to /home/saulius/struct/CIF-dictionaries/cif_core.dic
dictionary named 'cif_core.dic' version 2.4.1 from 2010-06-29.

Automatic conversion script
Id: cif_fix_values 1715 2011-07-08 13:25:40Z adriana 
;
_cod_database_code 4067259

loop_
_symmetry_equiv_pos_as_xyz
'x, y, z'
'-x, -y, -z'

loop_
_atom_site_label
_atom_site_type_symbol
_atom_site_fract_x
_atom_site_fract_y
_atom_site_fract_z
_atom_site_U_iso_or_equiv
_atom_site_adp_type
_atom_site_occupancy
_atom_site_symmetry_multiplicity
_atom_site_calc_flag
_atom_site_refinement_flags
Pt1 Pt 0.264364(13) -0.271643(11) 0.062879(11) 0.01985(6) Uani 1 1 d .
P1 P 0.28823(9) -0.09863(8) 0.17813(8) 0.0201(2) Uani 1 1 d .
Cl1 Cl 0.04894(9) -0.27931(8) 0.04138(9) 0.0311(2) Uani 1 1 d .
N1 N 0.2221(3) -0.4134(3) -0.0681(3) 0.0213(7) Uani 1 1 d .
N2 N 0.4426(3) -0.2936(2) 0.0539(2) 0.0189(6) Uani 1 1 d .
C15 C 0.3127(4) -0.4210(3) -0.1185(3) 0.0201(8) Uani 1 1 d .
C17 C 0.1868(4) -0.0137(4) -0.0226(3) 0.0336(10) Uani 1 1 d .
H17A H 0.1293 0.0346 -0.0603 0.050 Uiso 1 1 calc R
H17B H 0.1616 -0.0910 -0.0638 0.050 Uiso 1 1 calc R
H17C H 0.2728 0.0120 -0.0182 0.050 Uiso 1 1 calc R
C18 C 0.4322(4) -0.3478(3) -0.0551(3) 0.0208(8) Uani 1 1 d .
C19 C 0.7414(4) -0.4533(4) -0.2512(4) 0.0375(10) Uani 1 1 d .
H19A H 0.8187 -0.4824 -0.2428 0.045 Uiso 1 1 calc R
C21 C 0.4978(4) 0.0158(3) 0.1441(3) 0.0292(9) Uani 1 1 d .
H21A H 0.5838 0.0554 0.1770 0.044 Uiso 1 1 calc R
H21B H 0.4415 0.0657 0.1077 0.044 Uiso 1 1 calc R
H21C H 0.4961 -0.0504 0.0898 0.044 Uiso 1 1 calc R
C22 C 0.6397(4) -0.2822(3) 0.0371(3) 0.0223(8) Uani 1 1 d .
H22A H 0.7280 -0.2643 0.0553 0.027 Uiso 1 1 calc R
C23 C 0.1107(4) -0.4855(3) -0.1130(3) 0.0239(8) Uani 1 1 d .
H23A H 0.0485 -0.4787 -0.0786 0.029 Uiso 1 1 calc R
C25 C 0.5891(4) -0.3777(3) -0.1686(3) 0.0210(8) Uani 1 1 d .
C26 C 0.6285(4) -0.2214(3) 0.2324(3) 0.0214(8) Uani 1 1 d .
C27 C 0.4529(4) -0.0214(3) 0.2367(3) 0.0219(8) Uani 1 1 d .
H27A H 0.5074 -0.0789 0.2636 0.026 Uiso 1 1 calc R
C33 C 0.0975(4) -0.1011(4) 0.2893(4) 0.0331(10) Uani 1 1 d .
H33A H 0.0847 -0.1014 0.3602 0.050 Uiso 1 1 calc R
H33B H 0.0488 -0.1681 0.2359 0.050 Uiso 1 1 calc R
H33C H 0.0692 -0.0340 0.2621 0.050 Uiso 1 1 calc R
C34 C 0.5535(4) -0.3389(3) -0.0681(3) 0.0214(8) Uani 1 1 d .
C36 C 0.8012(4) -0.1121(4) 0.3932(3) 0.0324(10) Uani 1 1 d .
H36A H 0.8753 -0.0592 0.4227 0.039 Uiso 1 1 calc R
C37 C 0.5141(4) -0.3641(3) -0.2757(3) 0.0255(8) Uani 1 1 d .
H37A H 0.4379 -0.3328 -0.2847 0.031 Uiso 1 1 calc R
C39 C 0.1814(4) -0.0084(3) 0.0966(3) 0.0257(8) Uani 1 1 d .
H39A H 0.0938 -0.0412 0.0866 0.031 Uiso 1 1 calc R
C40 C 0.2401(4) -0.1010(3) 0.3048(3) 0.0277(9) Uani 1 1 d .
H40A H 0.2851 -0.0309 0.3589 0.033 Uiso 1 1 calc R
C42 C 0.1777(4) -0.5760(3) -0.2605(3) 0.0254(8) Uani 1 1 d .
H42A H 0.1626 -0.6304 -0.3256 0.031 Uiso 1 1 calc R
C43 C 0.5798(4) -0.2699(3) 0.3051(3) 0.0251(8) Uani 1 1 d .
H43A H 0.5063 -0.3235 0.2762 0.030 Uiso 1 1 calc R
C47 C 0.0860(4) -0.5684(3) -0.2076(3) 0.0267(9) Uani 1 1 d .
H47A H 0.0095 -0.6183 -0.2357 0.032 Uiso 1 1 calc R
C52 C 0.6650(4) -0.4408(4) -0.3561(4) 0.0373(11) Uani 1 1 d .
H52A H 0.6902 -0.4621 -0.4185 0.045 Uiso 1 1 calc R
C53 C 0.7515(4) -0.1597(4) 0.4647(4) 0.0366(10) Uani 1 1 d .
H53A H 0.7921 -0.1391 0.5422 0.044 Uiso 1 1 calc R
C55 C 0.2905(4) -0.2002(4) 0.3597(4) 0.0379(11) Uani 1 1 d .
H55A H 0.2660 -0.2005 0.4254 0.057 Uiso 1 1 calc R
H55B H 0.3825 -0.1916 0.3811 0.057 Uiso 1 1 calc R
H55C H 0.2546 -0.2710 0.3073 0.057 Uiso 1 1 calc R
C56 C 0.1968(4) 0.1159(3) 0.1573(4) 0.0346(10) Uani 1 1 d .
H56A H 0.1383 0.1568 0.1098 0.052 Uiso 1 1 calc R
H56B H 0.2834 0.1511 0.1741 0.052 Uiso 1 1 calc R
H56C H 0.1784 0.1176 0.2261 0.052 Uiso 1 1 calc R
C58 C 0.2908(4) -0.5027(3) -0.2160(3) 0.0244(8) Uani 1 1 d .
H58A H 0.3528 -0.5075 -0.2508 0.029 Uiso 1 1 calc R
C59 C 0.4856(4) 0.0768(3) 0.3388(4) 0.0318(9) Uani 1 1 d .
H59A H 0.5741 0.1086 0.3600 0.048 Uiso 1 1 calc R
H59B H 0.4713 0.0483 0.4005 0.048 Uiso 1 1 calc R
H59C H 0.4319 0.1349 0.3196 0.048 Uiso 1 1 calc R
C60 C 0.5512(4) -0.3966(4) -0.3682(3) 0.0332(10) Uani 1 1 d .
H60A H 0.4992 -0.3886 -0.4390 0.040 Uiso 1 1 calc R
C62 C 0.5700(4) -0.2573(3) 0.1096(3) 0.0209(8) Uani 1 1 d .
C69 C 0.7412(4) -0.1428(3) 0.2777(3) 0.0256(8) Uani 1 1 d .
H69A H 0.7758 -0.1110 0.2299 0.031 Uiso 1 1 calc R
C71 C 0.6412(4) -0.2381(4) 0.4210(3) 0.0332(10) Uani 1 1 d .
H71A H 0.6076 -0.2699 0.4694 0.040 Uiso 1 1 calc R
C74 C 0.7037(4) -0.4227(3) -0.1582(4) 0.0290(9) Uani 1 1 d .
H74A H 0.7557 -0.4323 -0.0879 0.035 Uiso 1 1 calc R
C103 C 0.9959(5) 0.3519(4) 0.4080(4) 0.0492(13) Uani 1 1 d .
H10A H 1.0824 0.3496 0.4573 0.059 Uiso 1 1 calc R
H10B H 0.9898 0.4278 0.3907 0.059 Uiso 1 1 calc R
C101 C 0.9602(5) 0.2614(5) 0.3015(4) 0.0555(14) Uani 1 1 d .
H10C H 0.9489 0.2962 0.2360 0.067 Uiso 1 1 calc R
H10D H 1.0258 0.2113 0.3060 0.067 Uiso 1 1 calc R
O100 O 0.8088(6) 0.2397(6) 0.3909(5) 0.146(3) Uani 1 1 d .
C104 C 0.8993(7) 0.3199(6) 0.4594(6) 0.083(2) Uani 1 1 d .
H10E H 0.9416 0.2932 0.5281 0.099 Uiso 1 1 calc R
H10F H 0.8609 0.3869 0.4792 0.099 Uiso 1 1 calc R
C102 C 0.8378(8) 0.1979(6) 0.2959(6) 0.092(3) Uani 1 1 d .
H10F H 0.7694 0.2068 0.2292 0.111 Uiso 1 1 calc R
H10G H 0.8455 0.1171 0.2913 0.111 Uiso 1 1 calc R

loop_
_atom_site_aniso_label
_atom_site_aniso_U_11
_atom_site_aniso_U_22
_atom_site_aniso_U_33
_atom_site_aniso_U_23
_atom_site_aniso_U_13
_atom_site_aniso_U_12
Pt1 0.02080(8) 0.01839(8) 0.02116(9) 0.00179(6) 0.00957(6) 0.00076(5)
P1 0.0209(5) 0.0181(5) 0.0230(5) 0.0015(4) 0.0112(4) 0.0021(4)
Cl1 0.0230(5) 0.0294(5) 0.0407(6) -0.0020(4) 0.0160(4) -0.0013(4)
N1 0.0199(16) 0.0213(16) 0.0208(16) 0.0007(13) 0.0072(13) -0.0020(13)
N2 0.0199(16) 0.0187(15) 0.0197(16) 0.0047(12) 0.0073(13) 0.0075(12)
C15 0.0234(19) 0.0157(17) 0.0203(18) 0.0055(14) 0.0051(15) 0.0026(15)
C17 0.033(2) 0.039(2) 0.031(2) 0.0132(19) 0.0093(19) 0.0094(19)
C18 0.026(2) 0.0150(17) 0.0214(19) 0.0014(14) 0.0083(15) 0.0034(15)
C19 0.028(2) 0.043(3) 0.044(3) -0.002(2) 0.019(2) 0.009(2)
C21 0.023(2) 0.029(2) 0.037(2) 0.0095(18) 0.0134(18) -0.0021(17)
C22 0.0165(18) 0.025(2) 0.026(2) 0.0062(16) 0.0067(15) 0.0027(15)
C23 0.025(2) 0.0213(19) 0.026(2) 0.0043(16) 0.0090(16) 0.0032(16)
C25 0.0230(19) 0.0191(18) 0.0218(19) 0.0021(15) 0.0104(15) -0.0006(15)
C26 0.0230(19) 0.0183(18) 0.0215(19) 0.0023(15) 0.0051(15) 0.0082(15)
C27 0.0191(19) 0.0204(19) 0.027(2) 0.0023(15) 0.0097(16) 0.0040(15)
C33 0.033(2) 0.037(2) 0.037(2) 0.0055(19) 0.024(2) 0.0052(19)
C34 0.026(2) 0.0179(18) 0.0215(19) 0.0047(15) 0.0092(16) 0.0060(15)
C36 0.026(2) 0.034(2) 0.029(2) -0.0059(18) 0.0025(17) 0.0055(18)
C37 0.026(2) 0.024(2) 0.026(2) 0.0027(16) 0.0093(16) 0.0007(16)
C39 0.022(2) 0.026(2) 0.033(2) 0.0081(17) 0.0113(17) 0.0066(16)
C40 0.028(2) 0.029(2) 0.027(2) -0.0014(17) 0.0150(17) -0.0002(17)
C42 0.031(2) 0.0189(19) 0.023(2) 0.0008(15) 0.0055(16) 0.0030(16)
C43 0.027(2) 0.025(2) 0.027(2) 0.0062(16) 0.0105(17) 0.0108(16)
C47 0.025(2) 0.022(2) 0.028(2) 0.0026(16) 0.0039(17) -0.0018(16)
C52 0.039(3) 0.044(3) 0.031(2) -0.004(2) 0.021(2) 0.000(2)
C53 0.037(3) 0.046(3) 0.021(2) -0.0018(19) 0.0037(18) 0.018(2)
C55 0.039(3) 0.058(3) 0.027(2) 0.019(2) 0.0180(19) 0.013(2)
C56 0.034(2) 0.026(2) 0.046(3) 0.0059(19) 0.016(2) 0.0082(18)
C58 0.027(2) 0.0223(19) 0.025(2) 0.0030(16) 0.0120(17) 0.0054(16)
C59 0.028(2) 0.027(2) 0.036(2) -0.0004(18) 0.0093(18) 0.0002(17)
C60 0.034(2) 0.039(2) 0.022(2) 0.0009(18) 0.0087(18) -0.0064(19)
C62 0.0211(19) 0.0179(18) 0.0236(19) 0.0030(15) 0.0079(15) 0.0026(15)
C69 0.025(2) 0.027(2) 0.025(2) 0.0035(16) 0.0093(16) 0.0053(16)
C71 0.041(3) 0.042(3) 0.025(2) 0.0102(19) 0.0169(19) 0.021(2)
C74 0.025(2) 0.031(2) 0.032(2) 0.0074(18) 0.0098(17) 0.0054(17)
C103 0.047(3) 0.047(3) 0.050(3) 0.012(2) 0.010(2) 0.003(2)
C101 0.052(3) 0.070(4) 0.041(3) 0.010(3) 0.012(2) 0.011(3)
O100 0.134(5) 0.186(6) 0.093(4) -0.060(4) 0.074(4) -0.104(5)
C104 0.081(5) 0.094(5) 0.061(4) -0.022(4) 0.036(4) -0.033(4)
C102 0.130(7) 0.073(5) 0.071(5) -0.024(4) 0.059(5) -0.038(4)

loop_
_atom_type_symbol
_atom_type_description
_atom_type_scat_dispersion_real
_atom_type_scat_dispersion_imag
_atom_type_scat_source
C C 0.0033 0.0016 'International Tables Vol C Tables 4.2.6.8 and 6.1.1.4'
H H 0.0000 0.0000 'International Tables Vol C Tables 4.2.6.8 and 6.1.1.4'
N N 0.0061 0.0033 'International Tables Vol C Tables 4.2.6.8 and 6.1.1.4'
Pt Pt -1.7033 8.3905 'International Tables Vol C Tables 4.2.6.8 and 6.1.1.4'
P P 0.1023 0.0942 'International Tables Vol C Tables 4.2.6.8 and 6.1.1.4'
Cl Cl 0.1484 0.1585 'International Tables Vol C Tables 4.2.6.8 and 6.1.1.4'
O O 0.0106 0.0060 'International Tables Vol C Tables 4.2.6.8 and 6.1.1.4'
S S 0.1246 0.1234 'International Tables Vol C Tables 4.2.6.8 and 6.1.1.4'

loop_
_geom_angle_atom_site_label_1
_geom_angle_atom_site_label_2
_geom_angle_atom_site_label_3
_geom_angle
N2 Pt1 N1 78.02(12)
N2 Pt1 P1 106.26(9)
N1 Pt1 P1 168.44(9)
N2 Pt1 Cl1 167.85(9)
N1 Pt1 Cl1 89.83(9)
P1 Pt1 Cl1 85.61(3)
C27 P1 C39 108.78(18)
C27 P1 C40 103.38(17)
C39 P1 C40 105.13(18)
C27 P1 Pt1 115.46(12)
C39 P1 Pt1 107.68(13)
C40 P1 Pt1 115.79(13)
C23 N1 C15 119.5(3)
C23 N1 Pt1 126.6(3)
C15 N1 Pt1 113.4(2)
C62 N2 C18 106.4(3)
C62 N2 Pt1 142.0(3)
C18 N2 Pt1 110.3(2)
N1 C15 C58 120.1(3)
N1 C15 C18 113.7(3)
C58 C15 C18 125.9(3)
C39 C17 H17A 109.5
C39 C17 H17B 109.5
H17A C17 H17B 109.5
C39 C17 H17C 109.5
H17A C17 H17C 109.5
H17B C17 H17C 109.5
N2 C18 C34 109.9(3)
N2 C18 C15 115.7(3)
C34 C18 C15 132.6(3)
C52 C19 C74 120.3(4)
C52 C19 H19A 119.8
C74 C19 H19A 119.8
C27 C21 H21A 109.5
C27 C21 H21B 109.5
H21A C21 H21B 109.5
C27 C21 H21C 109.5
H21A C21 H21C 109.5
H21B C21 H21C 109.5
C62 C22 C34 108.2(3)
C62 C22 H22A 125.9
C34 C22 H22A 125.9
N1 C23 C47 122.4(4)
N1 C23 H23A 118.8
C47 C23 H23A 118.8
C74 C25 C37 117.7(3)
C74 C25 C34 120.5(3)
C37 C25 C34 121.7(3)
C43 C26 C69 119.0(3)
C43 C26 C62 121.4(3)
C69 C26 C62 119.5(3)
C59 C27 C21 110.7(3)
C59 C27 P1 118.7(3)
C21 C27 P1 111.3(3)
C59 C27 H27A 104.9
C21 C27 H27A 104.9
P1 C27 H27A 104.9
C40 C33 H33A 109.5
C40 C33 H33B 109.5
H33A C33 H33B 109.5
C40 C33 H33C 109.5
H33A C33 H33C 109.5
H33B C33 H33C 109.5
C22 C34 C18 105.5(3)
C22 C34 C25 125.0(3)
C18 C34 C25 129.4(3)
C53 C36 C69 120.2(4)
C53 C36 H36A 119.9
C69 C36 H36A 119.9
C60 C37 C25 121.0(4)
C60 C37 H37A 119.5
C25 C37 H37A 119.5
C56 C39 C17 110.7(3)
C56 C39 P1 114.5(3)
C17 C39 P1 113.7(3)
C56 C39 H39A 105.7
C17 C39 H39A 105.7
P1 C39 H39A 105.7
C55 C40 C33 110.3(3)
C55 C40 P1 110.0(3)
C33 C40 P1 117.1(3)
C55 C40 H40A 106.3
C33 C40 H40A 106.3
P1 C40 H40A 106.3
C58 C42 C47 119.6(4)
C58 C42 H42A 120.2
C47 C42 H42A 120.2
C26 C43 C71 120.0(4)
C26 C43 H43A 120.0
C71 C43 H43A 120.0
C23 C47 C42 118.5(4)
C23 C47 H47A 120.8
C42 C47 H47A 120.8
C60 C52 C19 119.7(4)
C60 C52 H52A 120.2
C19 C52 H52A 120.2
C36 C53 C71 119.9(4)
C36 C53 H53A 120.0
C71 C53 H53A 120.0
C40 C55 H55A 109.5
C40 C55 H55B 109.5
H55A C55 H55B 109.5
C40 C55 H55C 109.5
H55A C55 H55C 109.5
H55B C55 H55C 109.5
C39 C56 H56A 109.5
C39 C56 H56B 109.5
H56A C56 H56B 109.5
C39 C56 H56C 109.5
H56A C56 H56C 109.5
H56B C56 H56C 109.5
C42 C58 C15 119.9(4)
C42 C58 H58A 120.0
C15 C58 H58A 120.0
C27 C59 H59A 109.5
C27 C59 H59B 109.5
H59A C59 H59B 109.5
C27 C59 H59C 109.5
H59A C59 H59C 109.5
H59B C59 H59C 109.5
C52 C60 C37 120.3(4)
C52 C60 H60A 119.8
C37 C60 H60A 119.8
N2 C62 C22 110.0(3)
N2 C62 C26 124.7(3)
C22 C62 C26 124.1(3)
C36 C69 C26 120.4(4)
C36 C69 H69A 119.8
C26 C69 H69A 119.8
C53 C71 C43 120.5(4)
C53 C71 H71A 119.7
C43 C71 H71A 119.7
C19 C74 C25 120.9(4)
C19 C74 H74A 119.6
C25 C74 H74A 119.6
C104 C103 C101 103.0(4)
C104 C103 H10A 111.2
C101 C103 H10A 111.2
C104 C103 H10B 111.2
C101 C103 H10B 111.2
H10A C103 H10B 109.1
C102 C101 C103 104.1(5)
C102 C101 H10C 110.9
C103 C101 H10C 110.9
C102 C101 H10D 110.9
C103 C101 H10D 110.9
H10C C101 H10D 108.9
C104 O100 C102 111.1(5)
O100 C104 C103 111.7(5)
O100 C104 H10E 109.3
C103 C104 H10E 109.3
O100 C104 H10F 109.3
C103 C104 H10F 109.3
H10E C104 H10F 107.9
O100 C102 C101 109.2(5)
O100 C102 H10F 109.8
C101 C102 H10F 109.8
O100 C102 H10G 109.8
C101 C102 H10G 109.8
H10F C102 H10G 108.3

loop_
_geom_bond_atom_site_label_1
_geom_bond_atom_site_label_2
_geom_bond_distance
Pt1 N2 2.048(3)
Pt1 N1 2.089(3)
Pt1 P1 2.2824(9)
Pt1 Cl1 2.3064(10)
P1 C27 1.842(4)
P1 C39 1.849(4)
P1 C40 1.861(4)
N1 C23 1.351(5)
N1 C15 1.355(5)
N2 C62 1.363(5)
N2 C18 1.403(5)
C15 C58 1.395(5)
C15 C18 1.445(5)
C17 C39 1.533(6)
C17 H17A 0.9600
C17 H17B 0.9600
C17 H17C 0.9600
C18 C34 1.404(5)
C19 C52 1.377(6)
C19 C74 1.385(6)
C19 H19A 0.9300
C21 C27 1.535(5)
C21 H21A 0.9600
C21 H21B 0.9600
C21 H21C 0.9600
C22 C62 1.393(5)
C22 C34 1.403(5)
C22 H22A 0.9300
C23 C47 1.371(5)
C23 H23A 0.9300
C25 C74 1.392(6)
C25 C37 1.399(5)
C25 C34 1.475(5)
C26 C43 1.390(5)
C26 C69 1.402(5)
C26 C62 1.470(5)
C27 C59 1.534(5)
C27 H27A 0.9800
C33 C40 1.529(6)
C33 H33A 0.9600
C33 H33B 0.9600
C33 H33C 0.9600
C36 C53 1.378(6)
C36 C69 1.385(6)
C36 H36A 0.9300
C37 C60 1.379(6)
C37 H37A 0.9300
C39 C56 1.533(5)
C39 H39A 0.9800
C40 C55 1.526(6)
C40 H40A 0.9800
C42 C58 1.372(5)
C42 C47 1.388(6)
C42 H42A 0.9300
C43 C71 1.392(6)
C43 H43A 0.9300
C47 H47A 0.9300
C52 C60 1.376(6)
C52 H52A 0.9300
C53 C71 1.382(6)
C53 H53A 0.9300
C55 H55A 0.9600
C55 H55B 0.9600
C55 H55C 0.9600
C56 H56A 0.9600
C56 H56B 0.9600
C56 H56C 0.9600
C58 H58A 0.9300
C59 H59A 0.9600
C59 H59B 0.9600
C59 H59C 0.9600
C60 H60A 0.9300
C69 H69A 0.9300
C71 H71A 0.9300
C74 H74A 0.9300
C103 C104 1.480(8)
C103 C101 1.516(7)
C103 H10A 0.9700
C103 H10B 0.9700
C101 C102 1.479(8)
C101 H10C 0.9700
C101 H10D 0.9700
O100 C104 1.311(7)
O100 C102 1.379(8)
C104 H10E 0.9700
C104 H10F 0.9700
C102 H10F 0.9700
C102 H10G 0.9700

loop_
_geom_torsion_atom_site_label_1
_geom_torsion_atom_site_label_2
_geom_torsion_atom_site_label_3
_geom_torsion_atom_site_label_4
_geom_torsion
N2 Pt1 P1 C27 -0.90(16)
N1 Pt1 P1 C27 -111.2(4)
Cl1 Pt1 P1 C27 -178.25(14)
N2 Pt1 P1 C39 120.84(15)
N1 Pt1 P1 C39 10.5(4)
Cl1 Pt1 P1 C39 -56.52(13)
N2 Pt1 P1 C40 -121.88(17)
N1 Pt1 P1 C40 127.8(4)
Cl1 Pt1 P1 C40 60.76(15)
N2 Pt1 N1 C23 165.8(3)
P1 Pt1 N1 C23 -81.2(5)
Cl1 Pt1 N1 C23 -14.6(3)
N2 Pt1 N1 C15 -22.8(2)
P1 Pt1 N1 C15 90.2(5)
Cl1 Pt1 N1 C15 156.8(2)
N1 Pt1 N2 C62 -169.9(4)
P1 Pt1 N2 C62 21.2(4)
Cl1 Pt1 N2 C62 -171.5(3)
N1 Pt1 N2 C18 26.3(2)
P1 Pt1 N2 C18 -142.7(2)
Cl1 Pt1 N2 C18 24.7(6)
C23 N1 C15 C58 0.0(5)
Pt1 N1 C15 C58 -172.1(3)
C23 N1 C15 C18 -173.5(3)
Pt1 N1 C15 C18 14.5(4)
C62 N2 C18 C34 -3.4(4)
Pt1 N2 C18 C34 166.3(2)
C62 N2 C18 C15 162.9(3)
Pt1 N2 C18 C15 -27.4(4)
N1 C15 C18 N2 8.6(5)
C58 C15 C18 N2 -164.4(3)
N1 C15 C18 C34 171.0(4)
C58 C15 C18 C34 -2.0(7)
C15 N1 C23 C47 1.2(6)
Pt1 N1 C23 C47 172.1(3)
C39 P1 C27 C59 75.8(3)
C40 P1 C27 C59 -35.5(3)
Pt1 P1 C27 C59 -163.0(3)
C39 P1 C27 C21 -54.5(3)
C40 P1 C27 C21 -165.8(3)
Pt1 P1 C27 C21 66.7(3)
C62 C22 C34 C18 -0.7(4)
C62 C22 C34 C25 178.7(3)
N2 C18 C34 C22 2.5(4)
C15 C18 C34 C22 -160.6(4)
N2 C18 C34 C25 -176.9(3)
C15 C18 C34 C25 20.0(7)
C74 C25 C34 C22 38.0(5)
C37 C25 C34 C22 -137.9(4)
C74 C25 C34 C18 -142.7(4)
C37 C25 C34 C18 41.4(6)
C74 C25 C37 C60 1.4(5)
C34 C25 C37 C60 177.3(4)
C27 P1 C39 C56 -47.6(3)
C40 P1 C39 C56 62.6(3)
Pt1 P1 C39 C56 -173.4(3)
C27 P1 C39 C17 81.0(3)
C40 P1 C39 C17 -168.8(3)
Pt1 P1 C39 C17 -44.8(3)
C27 P1 C40 C55 -83.5(3)
C39 P1 C40 C55 162.5(3)
Pt1 P1 C40 C55 43.8(3)
C27 P1 C40 C33 149.6(3)
C39 P1 C40 C33 35.6(3)
Pt1 P1 C40 C33 -83.1(3)
C69 C26 C43 C71 1.5(6)
C62 C26 C43 C71 176.8(3)
N1 C23 C47 C42 -1.8(6)
C58 C42 C47 C23 1.3(6)
C74 C19 C52 C60 0.6(7)
C69 C36 C53 C71 -0.2(7)
C47 C42 C58 C15 -0.2(6)
N1 C15 C58 C42 -0.4(6)
C18 C15 C58 C42 172.2(4)
C19 C52 C60 C37 0.5(7)
C25 C37 C60 C52 -1.5(6)
C18 N2 C62 C22 2.9(4)
Pt1 N2 C62 C22 -161.3(3)
C18 N2 C62 C26 -164.5(3)
Pt1 N2 C62 C26 31.3(6)
C34 C22 C62 N2 -1.4(4)
C34 C22 C62 C26 166.1(3)
C43 C26 C62 N2 32.0(6)
C69 C26 C62 N2 -152.8(4)
C43 C26 C62 C22 -133.6(4)
C69 C26 C62 C22 41.6(5)
C53 C36 C69 C26 0.8(6)
C43 C26 C69 C36 -1.5(6)
C62 C26 C69 C36 -176.8(4)
C36 C53 C71 C43 0.2(6)
C26 C43 C71 C53 -0.9(6)
C52 C19 C74 C25 -0.7(7)
C37 C25 C74 C19 -0.2(6)
C34 C25 C74 C19 -176.3(4)
C104 C103 C101 C102 7.5(7)
C102 O100 C104 C103 7.5(11)
C101 C103 C104 O100 -9.4(9)
C104 O100 C102 C101 -2.1(11)
C103 C101 C102 O100 -3.8(9)
